data_7706750
loop_
_publ_author_name
'Suzuki, Takashi'
'Sato, Akari'
'Oshita, Hiromi'
'Yajima, Tatsuo'
'Tani, Fumito'
'Abe, Hitoshi'
'Mieda-Higa, Kaoru'
'Yanagisawa, Sachiko'
'Ogura, Takashi'
'Shimazaki, Yuichi'

_publ_section_title
;
 Formation of Ni(II)-phenoxyl radical complexes by O<sub>2</sub>: a
 mechanistic insight into the reaction of Ni(II)-phenol complexes with
 O<sub>2</sub>.
;
_journal_issue 15
_journal_name_full 'Dalton transactions (Cambridge, England : 2003)'
_journal_page_first 5161
_journal_page_last 5170
_journal_paper_doi 10.1039/d1dt00105a
_journal_volume 50
_journal_year 2021
_chemical_formula_moiety 'C36 H50 N2 Ni O2'
_chemical_formula_sum 'C36 H50 N2 Ni O2'
_chemical_formula_weight 601.50
_space_group_crystal_system monoclinic
_space_group_IT_number 15
_space_group_name_Hall '-C 2yc'
_space_group_name_H-M_alt 'C 1 2/c 1'
_atom_sites_solution_hydrogens geom
_atom_sites_solution_primary direct
_atom_sites_solution_secondary difmap
_audit_update_record
;
2021-01-05 deposited with the CCDC.	2021-03-02 downloaded from the CCDC.
;
_cell_angle_alpha 90.0000
_cell_angle_beta 96.960(7)
_cell_angle_gamma 90.0000
_cell_formula_units_Z 8
_cell_length_a 29.0820(17)
_cell_length_b 9.6176(5)
_cell_length_c 23.3195(12)
_cell_measurement_reflns_used 17874
_cell_measurement_temperature 133
_cell_measurement_theta_max 27.52
_cell_measurement_theta_min 1.76
_cell_volume 6474.4(6)
_computing_cell_refinement 'RAPID AUTO'
_computing_data_collection 'RAPID AUTO (Rigaku, ????)'
_computing_data_reduction 'RAPID AUTO'
_computing_molecular_graphics 'CrystalStructure 4.2'
_computing_publication_material 'CrystalStructure 4.2 (Rigaku, 2017)'
_computing_structure_refinement 'SHELXL Version 2014/7 (Sheldrick, 2008)'
_computing_structure_solution 'SHELXT Version 2014/5 (Sheldrick, 2014)'
_diffrn_ambient_temperature 133
_diffrn_detector_area_resol_mean 10.000
_diffrn_measured_fraction_theta_full 0.999
_diffrn_measured_fraction_theta_max 0.999
_diffrn_measurement_device_type 'Rigaku R-AXIS RAPID'
_diffrn_measurement_method \w
_diffrn_radiation_type 'Mo K\a'
_diffrn_radiation_wavelength 0.71075
_diffrn_reflns_av_R_equivalents 0.1001
_diffrn_reflns_Laue_measured_fraction_full 0.999
_diffrn_reflns_Laue_measured_fraction_max 0.999
_diffrn_reflns_limit_h_max 37
_diffrn_reflns_limit_h_min -37
_diffrn_reflns_limit_k_max 12
_diffrn_reflns_limit_k_min -12
_diffrn_reflns_limit_l_max 30
_diffrn_reflns_limit_l_min -30
_diffrn_reflns_number 29818
_diffrn_reflns_point_group_measured_fraction_full 0.999
_diffrn_reflns_point_group_measured_fraction_max 0.999
_diffrn_reflns_theta_full 25.242
_diffrn_reflns_theta_max 27.483
_diffrn_reflns_theta_min 2.232
_diffrn_standards_number 0
_exptl_absorpt_coefficient_mu 0.633
_exptl_absorpt_correction_T_max 0.987
_exptl_absorpt_correction_T_min 0.288
_exptl_absorpt_correction_type multi-scan
_exptl_absorpt_process_details 'ABSCOR (Rigaku, 1995)'
_exptl_crystal_colour yellow
_exptl_crystal_density_diffrn 1.234
_exptl_crystal_density_method 'not measured'
_exptl_crystal_description prism
_exptl_crystal_F_000 2592.00
_exptl_crystal_size_max 0.090
_exptl_crystal_size_mid 0.090
_exptl_crystal_size_min 0.020
_refine_diff_density_max 0.93
_refine_diff_density_min -1.71
_refine_ls_extinction_method none
_refine_ls_goodness_of_fit_ref 1.039
_refine_ls_hydrogen_treatment constr
_refine_ls_number_parameters 370
_refine_ls_number_reflns 7425
_refine_ls_number_restraints 0
_refine_ls_R_factor_all 0.1402
_refine_ls_R_factor_gt 0.0757
_refine_ls_shift/su_max 0.001
_refine_ls_structure_factor_coef Fsqd
_refine_ls_weighting_details 'w = 1/[\s^2^(Fo^2^)+(0.1233P)^2^+9.2068P] where P=(Fo^2^+2Fc^2^)/3'
_refine_ls_weighting_scheme calc
_refine_ls_wR_factor_gt 0.1983
_refine_ls_wR_factor_ref 0.2404
_reflns_Friedel_coverage 0.000
_reflns_number_gt 4160
_reflns_number_total 7425
_reflns_threshold_expression F^2^>2.0\s(F^2^)
_cod_data_source_file d1dt00105a2.cif
_cod_data_source_block 200919-4
_cod_depositor_comments 'Adding full bibliography for 7706749--7706752.cif.'
_cod_database_code 7706750

loop_
_space_group_symop_operation_xyz
'x, y, z'
'-x, y, -z+1/2'
'x+1/2, y+1/2, z'
'-x+1/2, y+1/2, -z+1/2'
'-x, -y, -z'
'x, -y, z-1/2'
'-x+1/2, -y+1/2, -z'
'x+1/2, -y+1/2, z-1/2'

loop_
_atom_site_label
_atom_site_type_symbol
_atom_site_fract_x
_atom_site_fract_y
_atom_site_fract_z
_atom_site_U_iso_or_equiv
_atom_site_adp_type
_atom_site_occupancy
_atom_site_site_symmetry_order
_atom_site_calc_flag
_atom_site_refinement_flags_posn
_atom_site_refinement_flags_adp
_atom_site_refinement_flags_occupancy
_atom_site_disorder_assembly
_atom_site_disorder_group
Ni1 Ni 0.51816(2) 0.47254(7) 0.31260(2) 0.0379(2) Uani 1 1 d . . . . .
O1 O 0.57901(10) 0.3992(4) 0.33774(14) 0.0434(8) Uani 1 1 d . . . . .
O2 O 0.46014(10) 0.5391(4) 0.26137(13) 0.0399(8) Uani 1 1 d . . . . .
N1 N 0.48442(12) 0.3003(4) 0.34208(15) 0.0378(9) Uani 1 1 d . . . . .
N2 N 0.49788(13) 0.5620(5) 0.38581(18) 0.0418(10) Uani 1 1 d . . . . .
C1 C 0.59079(15) 0.2942(6) 0.3736(2) 0.0421(12) Uani 1 1 d . . . . .
C2 C 0.63606(15) 0.2898(6) 0.40623(19) 0.0413(12) Uani 1 1 d . . . . .
C3 C 0.64643(16) 0.1803(6) 0.4443(2) 0.0446(12) Uani 1 1 d . . . . .
H3 H 0.6762 0.1793 0.4661 0.053 Uiso 1 1 calc R U . . .
C4 C 0.61619(16) 0.0714(6) 0.4527(2) 0.0434(12) Uani 1 1 d . . . . .
C5 C 0.57304(16) 0.0754(6) 0.4195(2) 0.0430(12) Uani 1 1 d . . . . .
H5 H 0.5516 0.0025 0.4235 0.052 Uiso 1 1 calc R U . . .
C6 C 0.56023(15) 0.1830(6) 0.38045(19) 0.0410(11) Uani 1 1 d . . . . .
C7 C 0.51435(15) 0.1727(5) 0.3430(2) 0.0402(11) Uani 1 1 d . . . . .
H7A H 0.5203 0.1520 0.3030 0.048 Uiso 1 1 calc R U . . .
H7B H 0.4969 0.0932 0.3566 0.048 Uiso 1 1 calc R U . . .
C8 C 0.41817(15) 0.5268(6) 0.28089(19) 0.0386(11) Uani 1 1 d . . . . .
C9 C 0.38668(16) 0.6369(6) 0.2808(2) 0.0417(11) Uani 1 1 d . . . . .
C10 C 0.34481(16) 0.6107(6) 0.3026(2) 0.0443(12) Uani 1 1 d . . . . .
H10 H 0.3236 0.6855 0.3035 0.053 Uiso 1 1 calc R U . . .
C11 C 0.33221(16) 0.4812(6) 0.3231(2) 0.0438(12) Uani 1 1 d . . . . .
C12 C 0.36409(16) 0.3754(6) 0.3229(2) 0.0434(12) Uani 1 1 d . . . . .
H12 H 0.3567 0.2863 0.3368 0.052 Uiso 1 1 calc R U . . .
C13 C 0.40673(15) 0.3951(6) 0.3029(2) 0.0427(12) Uani 1 1 d . . . . .
C14 C 0.44007(15) 0.2771(6) 0.30295(19) 0.0418(11) Uani 1 1 d . . . . .
H14A H 0.4475 0.2623 0.2631 0.050 Uiso 1 1 calc R U . . .
H14B H 0.4251 0.1914 0.3152 0.050 Uiso 1 1 calc R U . . .
C15 C 0.50017(16) 0.6985(6) 0.3999(2) 0.0446(12) Uani 1 1 d . . . . .
H15 H 0.5196 0.7574 0.3807 0.053 Uiso 1 1 calc R U . . .
C16 C 0.47505(17) 0.7564(7) 0.4416(2) 0.0503(13) Uani 1 1 d . . . . .
H16 H 0.4778 0.8523 0.4512 0.060 Uiso 1 1 calc R U . . .
C17 C 0.44606(17) 0.6706(6) 0.4686(2) 0.0489(13) Uani 1 1 d . . . . .
H17 H 0.4278 0.7079 0.4961 0.059 Uiso 1 1 calc R U . . .
C18 C 0.44373(17) 0.5311(6) 0.4555(2) 0.0452(12) Uani 1 1 d . . . . .
H18 H 0.4241 0.4713 0.4740 0.054 Uiso 1 1 calc R U . . .
C19 C 0.47069(16) 0.4784(6) 0.4145(2) 0.0431(12) Uani 1 1 d . . . . .
C20 C 0.47350(17) 0.3270(5) 0.40184(19) 0.0420(11) Uani 1 1 d . . . . .
H20A H 0.4977 0.2842 0.4298 0.050 Uiso 1 1 calc R U . . .
H20B H 0.4436 0.2825 0.4070 0.050 Uiso 1 1 calc R U . . .
C21 C 0.63252(17) -0.0439(6) 0.4959(2) 0.0458(12) Uani 1 1 d . . . . .
C22 C 0.6393(2) 0.0159(7) 0.5574(2) 0.0605(16) Uani 1 1 d . . . . .
H22A H 0.6615 0.0931 0.5592 0.073 Uiso 1 1 calc R U . . .
H22B H 0.6096 0.0498 0.5676 0.073 Uiso 1 1 calc R U . . .
H22C H 0.6513 -0.0568 0.5846 0.073 Uiso 1 1 calc R U . . .
C23 C 0.67895(17) -0.1034(6) 0.4819(2) 0.0515(13) Uani 1 1 d . . . . .
H23A H 0.7019 -0.0285 0.4829 0.062 Uiso 1 1 calc R U . . .
H23B H 0.6898 -0.1744 0.5105 0.062 Uiso 1 1 calc R U . . .
H23C H 0.6747 -0.1454 0.4433 0.062 Uiso 1 1 calc R U . . .
C24 C 0.59805(18) -0.1634(6) 0.4939(2) 0.0570(15) Uani 1 1 d . . . . .
H24A H 0.6097 -0.2346 0.5220 0.068 Uiso 1 1 calc R U . . .
H24B H 0.5682 -0.1287 0.5033 0.068 Uiso 1 1 calc R U . . .
H24C H 0.5940 -0.2040 0.4551 0.068 Uiso 1 1 calc R U . . .
C25 C 0.67128(16) 0.4055(6) 0.3994(2) 0.0449(12) Uani 1 1 d . . . . .
C26 C 0.71896(17) 0.3754(6) 0.4342(2) 0.0523(14) Uani 1 1 d . . . . .
H26A H 0.7152 0.3648 0.4752 0.063 Uiso 1 1 calc R U . . .
H26B H 0.7317 0.2894 0.4200 0.063 Uiso 1 1 calc R U . . .
H26C H 0.7401 0.4527 0.4295 0.063 Uiso 1 1 calc R U . . .
C27 C 0.67955(17) 0.4208(6) 0.3360(2) 0.0495(13) Uani 1 1 d . . . . .
H27A H 0.6910 0.3325 0.3222 0.059 Uiso 1 1 calc R U . . .
H27B H 0.6504 0.4457 0.3127 0.059 Uiso 1 1 calc R U . . .
H27C H 0.7026 0.4938 0.3327 0.059 Uiso 1 1 calc R U . . .
C28 C 0.65335(19) 0.5412(6) 0.4231(2) 0.0533(14) Uani 1 1 d . . . . .
H28A H 0.6484 0.5280 0.4636 0.064 Uiso 1 1 calc R U . . .
H28B H 0.6762 0.6152 0.4205 0.064 Uiso 1 1 calc R U . . .
H28C H 0.6240 0.5671 0.4005 0.064 Uiso 1 1 calc R U . . .
C29 C 0.39603(16) 0.7826(6) 0.2559(2) 0.0444(12) Uani 1 1 d . . . . .
C30 C 0.44224(18) 0.8440(6) 0.2841(3) 0.0552(14) Uani 1 1 d . . . . .
H30A H 0.4415 0.8525 0.3258 0.066 Uiso 1 1 calc R U . . .
H30B H 0.4677 0.7826 0.2766 0.066 Uiso 1 1 calc R U . . .
H30C H 0.4468 0.9361 0.2676 0.066 Uiso 1 1 calc R U . . .
C31 C 0.39753(19) 0.7699(6) 0.1907(2) 0.0526(14) Uani 1 1 d . . . . .
H31A H 0.4211 0.7015 0.1833 0.063 Uiso 1 1 calc R U . . .
H31B H 0.3672 0.7396 0.1720 0.063 Uiso 1 1 calc R U . . .
H31C H 0.4053 0.8603 0.1751 0.063 Uiso 1 1 calc R U . . .
C32 C 0.35871(18) 0.8906(6) 0.2652(3) 0.0553(14) Uani 1 1 d . . . . .
H32A H 0.3569 0.9013 0.3066 0.066 Uiso 1 1 calc R U . . .
H32B H 0.3668 0.9801 0.2489 0.066 Uiso 1 1 calc R U . . .
H32C H 0.3287 0.8593 0.2458 0.066 Uiso 1 1 calc R U . . .
C33 C 0.28609(17) 0.4609(6) 0.3480(2) 0.0493(13) Uani 1 1 d . . . . .
C34 C 0.2955(2) 0.4834(10) 0.4135(3) 0.097(3) Uani 1 1 d . . . . .
H34A H 0.3195 0.4183 0.4300 0.116 Uiso 1 1 calc R U . . .
H34B H 0.3061 0.5790 0.4214 0.116 Uiso 1 1 calc R U . . .
H34C H 0.2670 0.4672 0.4310 0.116 Uiso 1 1 calc R U . . .
C35 C 0.2673(2) 0.3138(7) 0.3355(3) 0.076(2) Uani 1 1 d . . . . .
H35A H 0.2905 0.2456 0.3513 0.092 Uiso 1 1 calc R U . . .
H35B H 0.2389 0.3011 0.3536 0.092 Uiso 1 1 calc R U . . .
H35C H 0.2605 0.3006 0.2937 0.092 Uiso 1 1 calc R U . . .
C36 C 0.24905(19) 0.5617(7) 0.3229(3) 0.0660(17) Uani 1 1 d . . . . .
H36A H 0.2600 0.6573 0.3301 0.079 Uiso 1 1 calc R U . . .
H36B H 0.2424 0.5464 0.2811 0.079 Uiso 1 1 calc R U . . .
H36C H 0.2208 0.5468 0.3410 0.079 Uiso 1 1 calc R U . . .

loop_
_atom_site_aniso_label
_atom_site_aniso_U_11
_atom_site_aniso_U_22
_atom_site_aniso_U_33
_atom_site_aniso_U_23
_atom_site_aniso_U_13
_atom_site_aniso_U_12
Ni1 0.0197(3) 0.0531(4) 0.0387(3) -0.0008(3) -0.0060(2) 0.0019(3)
O1 0.0217(16) 0.055(2) 0.0505(19) 0.0024(16) -0.0069(13) 0.0050(15)
O2 0.0200(15) 0.054(2) 0.0425(18) 0.0047(15) -0.0085(12) -0.0011(15)
N1 0.0200(18) 0.056(3) 0.0350(19) -0.0047(17) -0.0064(14) 0.0063(17)
N2 0.0202(19) 0.050(3) 0.052(2) 0.0063(18) -0.0087(16) -0.0030(17)
C1 0.022(2) 0.060(3) 0.042(3) -0.001(2) -0.0036(18) 0.005(2)
C2 0.023(2) 0.061(3) 0.039(2) -0.005(2) -0.0036(17) 0.007(2)
C3 0.025(2) 0.060(3) 0.046(3) -0.002(2) -0.0104(19) 0.006(2)
C4 0.027(2) 0.060(3) 0.040(3) 0.000(2) -0.0069(19) 0.007(2)
C5 0.021(2) 0.055(3) 0.051(3) 0.004(2) -0.0037(19) 0.001(2)
C6 0.022(2) 0.057(3) 0.042(2) 0.001(2) -0.0064(18) 0.007(2)
C7 0.025(2) 0.048(3) 0.046(3) 0.001(2) -0.0005(18) 0.001(2)
C8 0.020(2) 0.054(3) 0.040(2) -0.002(2) -0.0074(17) 0.000(2)
C9 0.024(2) 0.055(3) 0.043(3) 0.002(2) -0.0107(18) -0.001(2)
C10 0.024(2) 0.059(4) 0.047(3) -0.007(2) -0.0079(19) 0.008(2)
C11 0.022(2) 0.061(3) 0.045(3) -0.001(2) -0.0084(18) 0.001(2)
C12 0.027(2) 0.060(3) 0.041(3) 0.004(2) -0.0051(19) 0.000(2)
C13 0.022(2) 0.057(3) 0.046(3) -0.001(2) -0.0094(18) 0.003(2)
C14 0.023(2) 0.061(3) 0.039(2) -0.001(2) -0.0066(17) -0.001(2)
C15 0.028(2) 0.057(4) 0.046(3) 0.002(2) -0.0051(19) 0.001(2)
C16 0.033(3) 0.062(4) 0.053(3) -0.003(2) -0.007(2) 0.004(3)
C17 0.033(3) 0.072(4) 0.040(3) -0.008(2) -0.003(2) 0.012(3)
C18 0.027(2) 0.064(4) 0.042(3) 0.002(2) -0.0010(19) 0.005(2)
C19 0.024(2) 0.057(3) 0.045(3) 0.001(2) -0.0105(19) 0.002(2)
C20 0.029(2) 0.057(3) 0.039(2) 0.005(2) -0.0018(18) 0.003(2)
C21 0.030(2) 0.057(4) 0.048(3) 0.008(2) -0.005(2) 0.004(2)
C22 0.053(3) 0.076(4) 0.049(3) 0.010(3) -0.010(2) 0.014(3)
C23 0.029(3) 0.062(4) 0.061(3) 0.005(3) -0.004(2) 0.005(2)
C24 0.029(3) 0.072(4) 0.067(3) 0.014(3) -0.005(2) 0.007(3)
C25 0.022(2) 0.060(3) 0.049(3) -0.003(2) -0.0087(19) 0.001(2)
C26 0.028(3) 0.069(4) 0.056(3) 0.003(3) -0.012(2) 0.000(3)
C27 0.028(3) 0.066(4) 0.052(3) 0.003(2) -0.005(2) -0.002(2)
C28 0.040(3) 0.062(4) 0.054(3) -0.009(3) -0.012(2) 0.001(3)
C29 0.025(2) 0.056(3) 0.050(3) -0.002(2) -0.0064(19) 0.002(2)
C30 0.032(3) 0.058(4) 0.072(4) 0.002(3) -0.008(2) -0.002(3)
C31 0.043(3) 0.064(4) 0.049(3) 0.007(3) -0.002(2) 0.002(3)
C32 0.036(3) 0.059(4) 0.069(4) 0.006(3) -0.001(2) 0.007(3)
C33 0.024(2) 0.068(4) 0.055(3) 0.010(3) 0.001(2) 0.004(2)
C34 0.047(4) 0.197(10) 0.048(4) -0.010(4) 0.013(3) -0.010(5)
C35 0.033(3) 0.071(5) 0.128(6) 0.009(4) 0.021(3) -0.003(3)
C36 0.026(3) 0.075(5) 0.099(5) 0.011(3) 0.014(3) 0.005(3)

loop_
_atom_type_symbol
_atom_type_description
_atom_type_scat_dispersion_real
_atom_type_scat_dispersion_imag
_atom_type_scat_source
C C 0.0033 0.0016
;
International Tables for Crystallography
(Vol. C, Tables 4.2.6.8 and 6.1.1.4)
;
H H 0.0000 0.0000
;
International Tables for Crystallography
(Vol. C, Table 6.1.1.4)
;
O O 0.0106 0.0060
;
International Tables for Crystallography
(Vol. C, Tables 4.2.6.8 and 6.1.1.4)
;
N N 0.0061 0.0033
;
International Tables for Crystallography
(Vol. C, Tables 4.2.6.8 and 6.1.1.4)
;
Ni Ni 0.3393 1.1124
;
International Tables for Crystallography
(Vol. C, Tables 4.2.6.8 and 6.1.1.4)
;

loop_
_geom_angle_atom_site_label_1
_geom_angle_atom_site_label_2
_geom_angle_atom_site_label_3
_geom_angle
_geom_angle_site_symmetry_1
_geom_angle_site_symmetry_3
_geom_angle_publ_flag
O1 Ni1 O2 90.30(13) . 2_655 ?
O1 Ni1 O2 162.17(14) . . ?
O2 Ni1 O2 73.88(15) 2_655 . ?
O1 Ni1 N2 104.19(14) . . ?
O2 Ni1 N2 136.77(16) 2_655 . ?
O2 Ni1 N2 93.13(14) . . ?
O1 Ni1 N1 93.45(15) . . ?
O2 Ni1 N1 138.14(14) 2_655 . ?
O2 Ni1 N1 93.05(13) . . ?
N2 Ni1 N1 82.25(15) . . ?
O1 Ni1 Ni1 120.03(10) . 2_655 ?
O2 Ni1 Ni1 43.21(8) 2_655 2_655 ?
O2 Ni1 Ni1 42.26(9) . 2_655 ?
N2 Ni1 Ni1 135.08(11) . 2_655 ?
N1 Ni1 Ni1 101.42(9) . 2_655 ?
C1 O1 Ni1 128.8(3) . . ?
C8 O2 Ni1 130.4(3) . 2_655 ?
C8 O2 Ni1 119.2(3) . . ?
Ni1 O2 Ni1 94.53(13) 2_655 . ?
C20 N1 C14 109.2(3) . . ?
C20 N1 C7 108.4(4) . . ?
C14 N1 C7 109.9(4) . . ?
C20 N1 Ni1 109.5(3) . . ?
C14 N1 Ni1 108.8(3) . . ?
C7 N1 Ni1 111.0(3) . . ?
C15 N2 C19 118.0(5) . . ?
C15 N2 Ni1 126.6(3) . . ?
C19 N2 Ni1 113.7(3) . . ?
O1 C1 C6 122.0(4) . . ?
O1 C1 C2 120.3(5) . . ?
C6 C1 C2 117.8(5) . . ?
C3 C2 C1 118.4(5) . . ?
C3 C2 C25 121.4(4) . . ?
C1 C2 C25 120.2(4) . . ?
C2 C3 C4 124.6(4) . . ?
C2 C3 H3 117.7 . . ?
C4 C3 H3 117.7 . . ?
C5 C4 C3 116.1(5) . . ?
C5 C4 C21 124.8(5) . . ?
C3 C4 C21 119.0(4) . . ?
C4 C5 C6 122.2(5) . . ?
C4 C5 H5 118.9 . . ?
C6 C5 H5 118.9 . . ?
C5 C6 C1 120.9(4) . . ?
C5 C6 C7 118.4(5) . . ?
C1 C6 C7 120.6(4) . . ?
N1 C7 C6 115.2(4) . . ?
N1 C7 H7A 108.5 . . ?
C6 C7 H7A 108.5 . . ?
N1 C7 H7B 108.5 . . ?
C6 C7 H7B 108.5 . . ?
H7A C7 H7B 107.5 . . ?
O2 C8 C9 123.2(5) . . ?
O2 C8 C13 117.2(4) . . ?
C9 C8 C13 119.5(4) . . ?
C10 C9 C8 117.5(5) . . ?
C10 C9 C29 119.8(4) . . ?
C8 C9 C29 122.6(4) . . ?
C9 C10 C11 124.1(5) . . ?
C9 C10 H10 118.0 . . ?
C11 C10 H10 118.0 . . ?
C12 C11 C10 116.9(5) . . ?
C12 C11 C33 121.8(5) . . ?
C10 C11 C33 121.3(5) . . ?
C11 C12 C13 122.0(5) . . ?
C11 C12 H12 119.0 . . ?
C13 C12 H12 119.0 . . ?
C12 C13 C8 120.0(5) . . ?
C12 C13 C14 120.2(5) . . ?
C8 C13 C14 119.8(4) . . ?
C13 C14 N1 113.3(4) . . ?
C13 C14 H14A 108.9 . . ?
N1 C14 H14A 108.9 . . ?
C13 C14 H14B 108.9 . . ?
N1 C14 H14B 108.9 . . ?
H14A C14 H14B 107.7 . . ?
N2 C15 C16 122.7(5) . . ?
N2 C15 H15 118.7 . . ?
C16 C15 H15 118.7 . . ?
C17 C16 C15 118.4(6) . . ?
C17 C16 H16 120.8 . . ?
C15 C16 H16 120.8 . . ?
C18 C17 C16 119.8(5) . . ?
C18 C17 H17 120.1 . . ?
C16 C17 H17 120.1 . . ?
C17 C18 C19 119.2(5) . . ?
C17 C18 H18 120.4 . . ?
C19 C18 H18 120.4 . . ?
N2 C19 C18 121.8(5) . . ?
N2 C19 C20 115.6(5) . . ?
C18 C19 C20 122.5(5) . . ?
N1 C20 C19 112.1(4) . . ?
N1 C20 H20A 109.2 . . ?
C19 C20 H20A 109.2 . . ?
N1 C20 H20B 109.2 . . ?
C19 C20 H20B 109.2 . . ?
H20A C20 H20B 107.9 . . ?
C24 C21 C4 112.1(4) . . ?
C24 C21 C22 108.8(5) . . ?
C4 C21 C22 109.7(5) . . ?
C24 C21 C23 107.7(5) . . ?
C4 C21 C23 109.9(4) . . ?
C22 C21 C23 108.7(4) . . ?
C21 C22 H22A 109.5 . . ?
C21 C22 H22B 109.5 . . ?
H22A C22 H22B 109.5 . . ?
C21 C22 H22C 109.5 . . ?
H22A C22 H22C 109.5 . . ?
H22B C22 H22C 109.5 . . ?
C21 C23 H23A 109.5 . . ?
C21 C23 H23B 109.5 . . ?
H23A C23 H23B 109.5 . . ?
C21 C23 H23C 109.5 . . ?
H23A C23 H23C 109.5 . . ?
H23B C23 H23C 109.5 . . ?
C21 C24 H24A 109.5 . . ?
C21 C24 H24B 109.5 . . ?
H24A C24 H24B 109.5 . . ?
C21 C24 H24C 109.5 . . ?
H24A C24 H24C 109.5 . . ?
H24B C24 H24C 109.5 . . ?
C27 C25 C28 111.5(5) . . ?
C27 C25 C2 110.8(4) . . ?
C28 C25 C2 108.6(4) . . ?
C27 C25 C26 106.8(4) . . ?
C28 C25 C26 107.0(4) . . ?
C2 C25 C26 112.1(4) . . ?
C25 C26 H26A 109.5 . . ?
C25 C26 H26B 109.5 . . ?
H26A C26 H26B 109.5 . . ?
C25 C26 H26C 109.5 . . ?
H26A C26 H26C 109.5 . . ?
H26B C26 H26C 109.5 . . ?
C25 C27 H27A 109.5 . . ?
C25 C27 H27B 109.5 . . ?
H27A C27 H27B 109.5 . . ?
C25 C27 H27C 109.5 . . ?
H27A C27 H27C 109.5 . . ?
H27B C27 H27C 109.5 . . ?
C25 C28 H28A 109.5 . . ?
C25 C28 H28B 109.5 . . ?
H28A C28 H28B 109.5 . . ?
C25 C28 H28C 109.5 . . ?
H28A C28 H28C 109.5 . . ?
H28B C28 H28C 109.5 . . ?
C31 C29 C32 107.4(4) . . ?
C31 C29 C30 109.0(4) . . ?
C32 C29 C30 106.0(4) . . ?
C31 C29 C9 109.0(4) . . ?
C32 C29 C9 113.5(4) . . ?
C30 C29 C9 111.7(4) . . ?
C29 C30 H30A 109.5 . . ?
C29 C30 H30B 109.5 . . ?
H30A C30 H30B 109.5 . . ?
C29 C30 H30C 109.5 . . ?
H30A C30 H30C 109.5 . . ?
H30B C30 H30C 109.5 . . ?
C29 C31 H31A 109.5 . . ?
C29 C31 H31B 109.5 . . ?
H31A C31 H31B 109.5 . . ?
C29 C31 H31C 109.5 . . ?
H31A C31 H31C 109.5 . . ?
H31B C31 H31C 109.5 . . ?
C29 C32 H32A 109.5 . . ?
C29 C32 H32B 109.5 . . ?
H32A C32 H32B 109.5 . . ?
C29 C32 H32C 109.5 . . ?
H32A C32 H32C 109.5 . . ?
H32B C32 H32C 109.5 . . ?
C36 C33 C35 107.3(5) . . ?
C36 C33 C34 109.2(6) . . ?
C35 C33 C34 109.7(6) . . ?
C36 C33 C11 112.6(4) . . ?
C35 C33 C11 110.6(5) . . ?
C34 C33 C11 107.4(4) . . ?
C33 C34 H34A 109.5 . . ?
C33 C34 H34B 109.5 . . ?
H34A C34 H34B 109.5 . . ?
C33 C34 H34C 109.5 . . ?
H34A C34 H34C 109.5 . . ?
H34B C34 H34C 109.5 . . ?
C33 C35 H35A 109.5 . . ?
C33 C35 H35B 109.5 . . ?
H35A C35 H35B 109.5 . . ?
C33 C35 H35C 109.5 . . ?
H35A C35 H35C 109.5 . . ?
H35B C35 H35C 109.5 . . ?
C33 C36 H36A 109.5 . . ?
C33 C36 H36B 109.5 . . ?
H36A C36 H36B 109.5 . . ?
C33 C36 H36C 109.5 . . ?
H36A C36 H36C 109.5 . . ?
H36B C36 H36C 109.5 . . ?

loop_
_geom_bond_atom_site_label_1
_geom_bond_atom_site_label_2
_geom_bond_distance
_geom_bond_site_symmetry_2
_geom_bond_publ_flag
Ni1 O1 1.929(3) . ?
Ni1 O2 2.012(3) 2_655 ?
Ni1 O2 2.048(3) . ?
Ni1 N2 2.061(4) . ?
Ni1 N1 2.084(4) . ?
Ni1 Ni1 2.9821(11) 2_655 ?
O1 C1 1.329(6) . ?
O2 C8 1.359(5) . ?
O2 Ni1 2.012(3) 2_655 ?
N1 C20 1.489(6) . ?
N1 C14 1.504(5) . ?
N1 C7 1.503(6) . ?
N2 C15 1.352(7) . ?
N2 C19 1.359(7) . ?
C1 C6 1.412(7) . ?
C1 C2 1.440(6) . ?
C2 C3 1.386(7) . ?
C2 C25 1.534(7) . ?
C3 C4 1.397(7) . ?
C3 H3 0.9500 . ?
C4 C5 1.393(6) . ?
C4 C21 1.534(7) . ?
C5 C6 1.399(7) . ?
C5 H5 0.9500 . ?
C6 C7 1.507(6) . ?
C7 H7A 0.9900 . ?
C7 H7B 0.9900 . ?
C8 C9 1.400(7) . ?
C8 C13 1.421(7) . ?
C9 C10 1.398(7) . ?
C9 C29 1.554(8) . ?
C10 C11 1.399(8) . ?
C10 H10 0.9500 . ?
C11 C12 1.377(7) . ?
C11 C33 1.537(7) . ?
C12 C13 1.389(7) . ?
C12 H12 0.9500 . ?
C13 C14 1.493(7) . ?
C14 H14A 0.9900 . ?
C14 H14B 0.9900 . ?
C15 C16 1.402(7) . ?
C15 H15 0.9500 . ?
C16 C17 1.384(8) . ?
C16 H16 0.9500 . ?
C17 C18 1.376(8) . ?
C17 H17 0.9500 . ?
C18 C19 1.403(7) . ?
C18 H18 0.9500 . ?
C19 C20 1.489(7) . ?
C20 H20A 0.9900 . ?
C20 H20B 0.9900 . ?
C21 C24 1.522(8) . ?
C21 C22 1.535(8) . ?
C21 C23 1.538(7) . ?
C22 H22A 0.9800 . ?
C22 H22B 0.9800 . ?
C22 H22C 0.9800 . ?
C23 H23A 0.9800 . ?
C23 H23B 0.9800 . ?
C23 H23C 0.9800 . ?
C24 H24A 0.9800 . ?
C24 H24B 0.9800 . ?
C24 H24C 0.9800 . ?
C25 C27 1.532(7) . ?
C25 C28 1.533(8) . ?
C25 C26 1.547(6) . ?
C26 H26A 0.9800 . ?
C26 H26B 0.9800 . ?
C26 H26C 0.9800 . ?
C27 H27A 0.9800 . ?
C27 H27B 0.9800 . ?
C27 H27C 0.9800 . ?
C28 H28A 0.9800 . ?
C28 H28B 0.9800 . ?
C28 H28C 0.9800 . ?
C29 C31 1.532(7) . ?
C29 C32 1.536(7) . ?
C29 C30 1.540(7) . ?
C30 H30A 0.9800 . ?
C30 H30B 0.9800 . ?
C30 H30C 0.9800 . ?
C31 H31A 0.9800 . ?
C31 H31B 0.9800 . ?
C31 H31C 0.9800 . ?
C32 H32A 0.9800 . ?
C32 H32B 0.9800 . ?
C32 H32C 0.9800 . ?
C33 C36 1.514(8) . ?
C33 C35 1.532(9) . ?
C33 C34 1.533(8) . ?
C34 H34A 0.9800 . ?
C34 H34B 0.9800 . ?
C34 H34C 0.9800 . ?
C35 H35A 0.9800 . ?
C35 H35B 0.9800 . ?
C35 H35C 0.9800 . ?
C36 H36A 0.9800 . ?
C36 H36B 0.9800 . ?
C36 H36C 0.9800 . ?

loop_
_geom_torsion_atom_site_label_1
_geom_torsion_atom_site_label_2
_geom_torsion_atom_site_label_3
_geom_torsion_atom_site_label_4
_geom_torsion
_geom_torsion_site_symmetry_1
_geom_torsion_site_symmetry_2
_geom_torsion_site_symmetry_3
_geom_torsion_site_symmetry_4
_geom_torsion_publ_flag
Ni1 O1 C1 C6 27.5(7) . . . . ?
Ni1 O1 C1 C2 -153.4(3) . . . . ?
O1 C1 C2 C3 178.2(4) . . . . ?
C6 C1 C2 C3 -2.6(7) . . . . ?
O1 C1 C2 C25 -0.8(7) . . . . ?
C6 C1 C2 C25 178.4(4) . . . . ?
C1 C2 C3 C4 1.1(8) . . . . ?
C25 C2 C3 C4 -179.9(5) . . . . ?
C2 C3 C4 C5 0.7(8) . . . . ?
C2 C3 C4 C21 179.4(5) . . . . ?
C3 C4 C5 C6 -0.9(7) . . . . ?
C21 C4 C5 C6 -179.5(5) . . . . ?
C4 C5 C6 C1 -0.7(8) . . . . ?
C4 C5 C6 C7 175.2(4) . . . . ?
O1 C1 C6 C5 -178.4(4) . . . . ?
C2 C1 C6 C5 2.5(7) . . . . ?
O1 C1 C6 C7 5.7(7) . . . . ?
C2 C1 C6 C7 -173.4(4) . . . . ?
C20 N1 C7 C6 -61.2(5) . . . . ?
C14 N1 C7 C6 179.5(4) . . . . ?
Ni1 N1 C7 C6 59.2(4) . . . . ?
C5 C6 C7 N1 130.7(5) . . . . ?
C1 C6 C7 N1 -53.3(6) . . . . ?
Ni1 O2 C8 C9 -104.3(5) 2_655 . . . ?
Ni1 O2 C8 C9 129.3(4) . . . . ?
Ni1 O2 C8 C13 76.5(5) 2_655 . . . ?
Ni1 O2 C8 C13 -49.9(5) . . . . ?
O2 C8 C9 C10 -179.5(4) . . . . ?
C13 C8 C9 C10 -0.3(7) . . . . ?
O2 C8 C9 C29 2.6(7) . . . . ?
C13 C8 C9 C29 -178.2(4) . . . . ?
C8 C9 C10 C11 -1.4(7) . . . . ?
C29 C9 C10 C11 176.6(4) . . . . ?
C9 C10 C11 C12 1.8(7) . . . . ?
C9 C10 C11 C33 178.3(4) . . . . ?
C10 C11 C12 C13 -0.4(7) . . . . ?
C33 C11 C12 C13 -176.9(4) . . . . ?
C11 C12 C13 C8 -1.3(7) . . . . ?
C11 C12 C13 C14 -179.4(4) . . . . ?
O2 C8 C13 C12 -179.2(4) . . . . ?
C9 C8 C13 C12 1.6(7) . . . . ?
O2 C8 C13 C14 -1.0(6) . . . . ?
C9 C8 C13 C14 179.8(4) . . . . ?
C12 C13 C14 N1 -116.4(5) . . . . ?
C8 C13 C14 N1 65.4(6) . . . . ?
C20 N1 C14 C13 56.9(5) . . . . ?
C7 N1 C14 C13 175.7(4) . . . . ?
Ni1 N1 C14 C13 -62.6(4) . . . . ?
C19 N2 C15 C16 -1.4(7) . . . . ?
Ni1 N2 C15 C16 162.7(3) . . . . ?
N2 C15 C16 C17 -1.3(7) . . . . ?
C15 C16 C17 C18 2.2(7) . . . . ?
C16 C17 C18 C19 -0.4(7) . . . . ?
C15 N2 C19 C18 3.2(6) . . . . ?
Ni1 N2 C19 C18 -162.9(3) . . . . ?
C15 N2 C19 C20 -173.5(4) . . . . ?
Ni1 N2 C19 C20 20.4(5) . . . . ?
C17 C18 C19 N2 -2.3(7) . . . . ?
C17 C18 C19 C20 174.2(4) . . . . ?
C14 N1 C20 C19 -95.1(5) . . . . ?
C7 N1 C20 C19 145.2(4) . . . . ?
Ni1 N1 C20 C19 23.9(4) . . . . ?
N2 C19 C20 N1 -29.9(5) . . . . ?
C18 C19 C20 N1 153.4(4) . . . . ?
C5 C4 C21 C24 6.2(7) . . . . ?
C3 C4 C21 C24 -172.3(5) . . . . ?
C5 C4 C21 C22 -114.7(6) . . . . ?
C3 C4 C21 C22 66.8(6) . . . . ?
C5 C4 C21 C23 125.9(5) . . . . ?
C3 C4 C21 C23 -52.6(6) . . . . ?
C3 C2 C25 C27 125.0(5) . . . . ?
C1 C2 C25 C27 -56.0(6) . . . . ?
C3 C2 C25 C28 -112.2(5) . . . . ?
C1 C2 C25 C28 66.7(5) . . . . ?
C3 C2 C25 C26 5.8(7) . . . . ?
C1 C2 C25 C26 -175.2(4) . . . . ?
C10 C9 C29 C31 -112.6(5) . . . . ?
C8 C9 C29 C31 65.3(5) . . . . ?
C10 C9 C29 C32 7.1(6) . . . . ?
C8 C9 C29 C32 -175.0(4) . . . . ?
C10 C9 C29 C30 126.9(5) . . . . ?
C8 C9 C29 C30 -55.2(6) . . . . ?
C12 C11 C33 C36 -156.0(5) . . . . ?
C10 C11 C33 C36 27.7(7) . . . . ?
C12 C11 C33 C35 -35.9(7) . . . . ?
C10 C11 C33 C35 147.7(5) . . . . ?
C12 C11 C33 C34 83.7(7) . . . . ?
C10 C11 C33 C34 -92.6(6) . . . . ?
